data_2019352
loop_
_publ_author_name
'Madsen, Anders \/Ostergaard'
'S\/orensen, Henning Osholm'
'Flensburg, Claus'
'Stewart, Robert F.'
'Larsen, Sine'

_publ_section_title
;
 Modeling of the nuclear parameters for H atoms in X-ray charge-density
 studies
;
_journal_issue 6
_journal_name_full 'Acta Crystallographica Section A Foundations of Crystallography'
_journal_page_first 550
_journal_page_last 561
_journal_paper_doi 10.1107/S0108767304018306
_journal_volume 60
_journal_year 2004
_chemical_formula_moiety 'C5 H12 O5'
_chemical_formula_sum 'C5 H12 O5'
_chemical_formula_weight 152.15
_chemical_melting_point 366
_chemical_name_common xylitol
_space_group_IT_number 19
_symmetry_cell_setting orthorhombic
_symmetry_space_group_name_Hall 'P 2ac 2ab'
_symmetry_space_group_name_H-M 'P 21 21 21'
_atom_sites_solution_hydrogens 'from neutron diffraction study'
_atom_sites_solution_primary direct
_atom_sites_solution_secondary direct
_audit_creation_method 'shelxl, encifer and hand editing'
_cell_angle_alpha 90.00
_cell_angle_beta 90.00
_cell_angle_gamma 90.00
_cell_formula_units_Z 4
_cell_length_a 8.264(4)
_cell_length_b 8.901(2)
_cell_length_c 8.9223(14)
_cell_measurement_reflns_used 20
_cell_measurement_temperature 122.4(5)
_cell_volume 656.3(4)
_computing_cell_refinement 'Enraf-Nonius Express'
_computing_data_collection 'Enraf-Nonius Express'
_computing_data_reduction 'DREADD (Blessing, 1987)'
_computing_structure_refinement 'VALRAY (Stewart, 1998)'
_computing_structure_solution 'SHELXS-97 (Sheldrick, 1990)'
_diffrn_ambient_temperature 122.4(5)
_diffrn_measured_fraction_theta_full 1.000
_diffrn_measured_fraction_theta_max 1.000
_diffrn_measurement_device_type 'Enraf Nonius CAD4'
_diffrn_measurement_method '\w 2\q scans'
_diffrn_radiation_monochromator graphite
_diffrn_radiation_type MoK\a
_diffrn_radiation_wavelength 0.71073
_diffrn_reflns_av_sigmaI/netI 0.0317
_diffrn_reflns_limit_h_max 18
_diffrn_reflns_limit_h_min -18
_diffrn_reflns_limit_k_max 19
_diffrn_reflns_limit_k_min -19
_diffrn_reflns_limit_l_max 19
_diffrn_reflns_limit_l_min -19
_diffrn_reflns_number 33102
_diffrn_reflns_theta_full 51.4
_diffrn_reflns_theta_max 51.4
_diffrn_reflns_theta_min 3.23
_diffrn_standards_decay_% 10.4
_diffrn_standards_interval_count 100
_diffrn_standards_number 5
_exptl_absorpt_coefficient_mu 0.139
_exptl_absorpt_correction_type none
_exptl_crystal_colour colourless
_exptl_crystal_density_diffrn 1.540
_exptl_crystal_density_method 'not measured'
_exptl_crystal_description prism
_exptl_crystal_F_000 328
_exptl_crystal_size_max 0.37
_exptl_crystal_size_mid 0.32
_exptl_crystal_size_min 0.26
_refine_diff_density_max 0.16(6)
_refine_diff_density_min -0.15(6)
_refine_ls_abs_structure_details 'Flack H D (1983), Acta Cryst. A39, 876-881'
_refine_ls_abs_structure_Flack 0.0(2)
_refine_ls_extinction_coef 393E1(12)
_refine_ls_extinction_method Becker-Coppens
_refine_ls_goodness_of_fit_ref 0.646
_refine_ls_hydrogen_treatment noref
_refine_ls_matrix_type full
_refine_ls_number_parameters 366
_refine_ls_number_reflns 7320
_refine_ls_number_restraints 0
_refine_ls_R_factor_all 0.0151
_refine_ls_shift/su_max 0.0001
_refine_ls_shift/su_mean 0.0001
_refine_ls_structure_factor_coef Fsqd
_refine_ls_weighting_details 'calc w=1/[\s^2^(Fo^2^)+(0.0000P)^2^+0.0000P] where P=(Fo^2^+2Fc^2^)/3'
_refine_ls_weighting_scheme calc
_refine_ls_wR_factor_ref 0.0125
_reflns_number_gt 6651
_reflns_number_total 7320
_reflns_threshold_expression >2sigma(I)
_cod_data_source_file sh5011sup1.cif
_cod_data_source_block xylitol-multipole-model
_cod_database_code 2019352

loop_
_symmetry_equiv_pos_as_xyz
'x, y, z'
'-x+1/2, -y, z+1/2'
'-x, y+1/2, -z+1/2'
'x+1/2, -y+1/2, -z'

loop_
_atom_site_label
_atom_site_fract_x
_atom_site_fract_y
_atom_site_fract_z
_atom_site_U_iso_or_equiv
_atom_site_adp_type
_atom_site_calc_flag
_atom_site_occupancy
_atom_site_type_symbol
O1 .67854(2) .22878(2) .42170(2) 0.0000 Uani d 1 O
O2 .61485(2) .43608(2) .18251(2) 0.0000 Uani d 1 O
O3 .31808(2) .43113(2) .040080(10) 0.0000 Uani d 1 O
O4 .22908(2) .12952(2) .10845(2) 0.0000 Uani d 1 O
O5 -.08877(2) .20499(2) .21617(2) 0.0000 Uani d 1 O
C1 .524620(10) .29375(2) .390610(10) 0.0000 Uani d 1 C
C2 .500690(10) .322920(10) .224410(10) 0.0000 Uani d 1 C
C3 .327690(10) .375440(10) .189850(10) 0.0000 Uani d 1 C
C4 .200820(10) .251700(10) .210040(10) 0.0000 Uani d 1 C
C5 .031830(10) .31477(2) .18557(2) 0.0000 Uani d 1 C
H1A .51269000 .40156000 .45202000 0.0000 Uani d 1 H
H1B .43176000 .21677000 .43329000 0.0000 Uani d 1 H
H2 .52623000 .21900000 .16109000 0.0000 Uani d 1 H
H3 .29794000 .46794000 .26822000 0.0000 Uani d 1 H
H4 .20730000 .20947000 .32600000 0.0000 Uani d 1 H
H5B .01970000 .35648000 .06950000 0.0000 Uani d 1 H
H5A .01310000 .41026000 .26178000 0.0000 Uani d 1 H
H11 .75601000 .24315000 .33761000 0.0000 Uani d 1 H
H12 .65213000 .41634000 .08046000 0.0000 Uani d 1 H
H13 .32675000 .54153000 .04502000 0.0000 Uani d 1 H
H14 .27659000 .04897000 .16671000 0.0000 Uani d 1 H
H15 -.11834000 .15675000 .12088000 0.0000 Uani d 1 H

loop_
_atom_site_aniso_label
_atom_site_aniso_U_11
_atom_site_aniso_U_22
_atom_site_aniso_U_33
_atom_site_aniso_U_12
_atom_site_aniso_U_13
_atom_site_aniso_U_23
O1 0.00946(5) 0.01627(4) 0.00997(4) 0.00067(4) -0.00081(5) 0.00064(4)
O2 0.01079(4) 0.01418(4) 0.01141(4) -0.00311(4) 0.00084(4) -0.00058(4)
O3 0.01331(4) 0.01242(4) 0.00941(4) 0.00055(3) -0.00058(4) 0.00053(3)
O4 0.01202(4) 0.01104(4) 0.01144(4) 0.00173(4) -0.00160(4) -0.00167(4)
O5 0.00921(5) 0.01774(4) 0.01281(4) -0.00177(4) 0.00148(5) -0.00174(4)
C1 0.00931(5) 0.01576(4) 0.00890(4) 0.00041(4) 0.00020(5) -0.00037(4)
C2 0.00833(4) 0.01155(3) 0.00866(3) -0.00036(3) -0.00018(4) -0.00099(3)
C3 0.00876(4) 0.01118(3) 0.00882(3) 0.00024(3) -0.00016(4) -0.00102(3)
C4 0.00827(4) 0.01189(4) 0.00879(4) 0.00019(3) -0.00029(4) -0.00056(3)
C5 0.00872(4) 0.01276(5) 0.01514(5) 0.00085(4) -0.00010(4) -0.00149(4)
H1A 0.0336(8) 0.0274(7) 0.0264(8) 0.0081(7) -0.0024(9) -0.0112(8)
H1B 0.0205(7) 0.0399(7) 0.0283(6) -0.0070(8) 0.001750(10) 0.0123(8)
H2 0.0210(6) 0.0202(6) 0.0264(6) 0.0012(7) 0.0011(7) -0.0072(8)
H3 0.0247(7) 0.0196(6) 0.0224(6) 0.0023(5) -0.0004(6) -0.0066(7)
H4 0.0250(7) 0.0287(6) 0.0160(6) -0.0004(5) -0.0008(8) 0.0049(6)
H5B 0.0248(7) 0.0325(7) 0.0285(7) -0.0002(7) -0.0053(9) 0.0112(8)
H5A 0.0261(8) 0.0267(7) 0.0478(8) 0.0024(8) 0.0038(8) -0.01806(13)
H11 0.0181(6) 0.0317(6) 0.0213(6) -0.0012(7) 0.0045(8) 0.0034(7)
H12 0.0286(8) 0.0302(7) 0.0219(7) -0.0047(7) 0.0071(8) -0.0019(8)
H13 0.0318(8) 0.0176(6) 0.0228(7) -0.0010(6) 0.0010(6) 0.0023(7)
H14 0.0334(9) 0.0195(7) 0.0278(7) 0.0086(6) -0.0030(7) 0.0014(8)
H15 0.0275(8) 0.0279(7) 0.0226(6) -0.0064(7) 0.0002(8) -0.0070(7)

loop_
_atom_type_symbol
_atom_type_description
_atom_type_scat_dispersion_real
_atom_type_scat_dispersion_imag
_atom_type_scat_source
C C 0.0033 0.0016
; monopoles, dipoles and quadrupoles are products of localized atomic
  orbitals [Stewart, R.F. (1980). Electron and Magnetization Densities
  in Molecules and Crystals, 427] in the basis of energy optimized
  Slater type orbitals [Clementi, E. & Roetti, C. (1974). Atom. Nucl.
  Data Tables, 14, 177]. Octopole radial function is a single
  Slater-type function.
;
O O 0.0106 0.0060
;
monopoles, dipoles and quadrupoles are products of localized atomic
  orbitals [Stewart, R.F. (1980). Electron and Magnetization Densities
  in Molecules and Crystals, 427] in the basis of energy optimized
  Slater type orbitals [Clementi, E. & Roetti, C. (1974). Atom. Nucl.
  Data Tables, 14, 177]. Octopole radial function is a single
  Slater-type function
;
H H 0.00 0.00
;0.0000 0.0000;monopoles, dipoles and quadrupoles are products of
localized atomic
  orbitals [Stewart, R.F. (1980). Electron and Magnetization Densities
  in Molecules and Crystals, 427] in the basis of energy optimized
  Slater type orbitals [Clementi, E. & Roetti, C. (1974). Atom. Nucl.
  Data Tables, 14, 177].
;
